data_2242869
loop_
_publ_author_name
'Hyoung, Jooeun'
'Lee, Hyeon Woo'
'Kim, So Jin'
'Shin, Hong Rim'
'Hong, Seung-Tae'

_publ_section_title
;
 Crystal structure of strontium perchlorate anhydrate, Sr(ClO~4~)~2~, from
 laboratory powder X-ray diffraction data
;
_journal_coeditor_code WM5484
_journal_issue 4
_journal_name_full 'Acta Crystallographica Section E'
_journal_page_first 447
_journal_page_last 450
_journal_paper_doi 10.1107/S2056989019003335
_journal_volume 75
_journal_year 2019
_chemical_formula_analytical SrCl2O8
_chemical_formula_iupac 'Sr (Cl O4)2'
_chemical_formula_moiety '2(Cl O4), Sr'
_chemical_formula_structural Sr(ClO4)2
_chemical_formula_sum 'Cl2 O8 Sr'
_chemical_formula_weight 286.52
_chemical_name_common 'Strontium perchlorate anhydrate'
_chemical_name_systematic
;
Strontium perchlorate anhydrate
;
_space_group_IT_number 61
_symmetry_cell_setting orthorhombic
_symmetry_space_group_name_Hall '-P 2ac 2ab'
_symmetry_space_group_name_H-M 'P b c a'
_audit_creation_method 'from EXP file using GSAS2CIF'
_cell_angle_alpha 90.0
_cell_angle_beta 90.0
_cell_angle_gamma 90.0
_cell_formula_units_Z 8
_cell_length_a 14.18206(10)
_cell_length_b 9.78934(11)
_cell_length_c 9.37624(10)
_cell_measurement_temperature 298
_cell_volume 1301.73(2)
_computing_cell_refinement
;
<i>GSAS</i> (Larson & Von Dreele, 2000)
;
_computing_data_collection
;
<i>X'Pert Data Collector</i> (PANalytical, 2011)
;
_computing_data_reduction
;
<i>X'Pert HighScore Plus</i> (PANalytical, 2011)
;
_computing_molecular_graphics
;
<i>VESTA</i> (Momma & Izumi, 2011)
;
_computing_publication_material
;
<i>GSAS</i> (Larson & Von Dreele, 2000)
;
_computing_structure_refinement
;
<i>GSAS</i> (Larson & Von Dreele, 2000)
;
_computing_structure_solution
;
SHELXS97 (Sheldrick, 2008) and <i>CRYSTALS</i> (Betteridge <i>et
al.</i>,  2003)
;
_diffrn_ambient_temperature 298
_diffrn_detector 'PIXcel 3D 2x2'
_diffrn_measurement_device_type 'PANalytical Empyrean'
_diffrn_radiation_probe x-ray
_diffrn_radiation_type 'Cu k\a~1~'
_diffrn_radiation_wavelength 1.5405
_diffrn_source 'sealed X-ray tube'
_exptl_absorpt_correction_T_max 1.00000
_exptl_absorpt_correction_T_min 1.00000
_exptl_absorpt_process_details
;   GSAS Absorption/surface roughness correction: function number 0
 No correction is applied.
;
_exptl_crystal_density_diffrn 2.925
_exptl_crystal_F_000 1088.0
_pd_block_id 2019-02-04T14:52|181106|1|1
_pd_calc_method 'Rietveld Refinement'
_pd_char_colour white
_pd_meas_2theta_range_inc 0.01313
_pd_meas_2theta_range_max 129.99094
_pd_meas_2theta_range_min 10.009
_pd_meas_number_of_points 9139
_pd_meas_scan_method step
_pd_phase_name 'from C:/Material/Sr(ClO4)2/181106_data_rietveld123456_restrain/cy2'
_pd_prep_temperature 298
_pd_proc_2theta_range_inc 0.01313
_pd_proc_2theta_range_max 129.99094
_pd_proc_2theta_range_min 10.009
_pd_proc_info_datetime 2019-02-04T14:52:02
_pd_proc_ls_background_function
;   GSAS Background function number 1 with 34 terms.
 Shifted Chebyshev function of 1st kind
      1:    118.082     2:   -166.900     3:    123.865     4:   -59.7925
      5:    10.6865     6:    21.3336     7:   -31.0975     8:    23.2200
      9:   -6.96687    10:   -9.51726    11:    20.8794    12:   -23.8022
     13:    18.4347    14:   -9.14997    15:   -1.10995    16:    9.35323
     17:   -13.3633    18:    13.2873    19:   -9.61569    20:    4.08246
     21:    1.61524    22:   -5.79316    23:    6.77390    24:   -5.01271
     25:    2.27833    26:   0.646733    27:   -2.78842    28:    3.78393
     29:   -3.23100    30:    2.18997    31:  -0.908158    32:  -0.401332
     33:   0.778547    34:  -0.792308
;
_pd_proc_ls_peak_cutoff 0.00100
_pd_proc_ls_pref_orient_corr
;   March-Dollase
 AXIS  1 Ratio=   0.79858  h= 1.000  k= 0.000  l= 0.000
 Prefered orientation correction range: Min=   0.71363, Max=   1.96360
;
_pd_proc_ls_profile_function
;
CW Profile function number 4 with  18 terms
Pseudovoigt profile coefficients as parameterized in
P. Thompson, D.E. Cox & J.B. Hastings (1987). J. Appl.
Cryst.,20,79-83.
Asymmetry correction of L.W. Finger, D.E. Cox & A. P. Jephcoat (1994).
J. Appl. Cryst.,27,892-900.
Microstrain broadening by P.W. Stephens,  (1999). J. Appl.
Cryst.,32,281-289.
#1(GU)   =    0.000 #2(GV)   =    0.000 #3(GW)   =    0.000
#4(GP)   =    9.252 #5(LX)   =    0.900 #6(ptec) =     0.00
#7(trns) =     0.00 #8(shft) =  -3.8100 #9(sfec) =     0.00
#10(S/L) =   0.0208 #11(H/L) =   0.0005 #12(eta) =   0.7500
#13(S400 ) =  0.0E+00 #14(S040 ) =  7.8E-04 #15(S004 ) =  1.5E-04
#16(S220 ) =  3.7E-04 #17(S202 ) =  6.1E-04 #18(S022 ) = -1.1E-03
Peak tails are ignored  where the intensity is below 0.0010 times the peak
Aniso. broadening axis   0.0   0.0   1.0
;
_pd_proc_ls_prof_R_factor 0.0864
_pd_proc_ls_prof_wR_expected 0.0958
_pd_proc_ls_prof_wR_factor 0.1252
_pd_proc_number_of_points 9139
_pd_spec_mounting 'packed powder'
_pd_spec_mount_mode reflection
_pd_spec_shape flat_sheet
_pd_spec_size_axial 24.9
_pd_spec_size_equat 24.9
_pd_spec_size_thick 0.1
_refine_ls_goodness_of_fit_all 1.31
_refine_ls_matrix_type full
_refine_ls_number_parameters 40
_refine_ls_number_restraints 23
_refine_ls_shift/su_max 0.05
_refine_ls_shift/su_mean 0.01
_reflns_number_total 1104
_cod_data_source_file wm5484sup1.cif
_cod_data_source_block I
_cod_original_cell_volume 1301.731(15)
_cod_original_sg_symbol_Hall -P_2ac_2ab
_cod_database_code 2242869

loop_
_symmetry_equiv_pos_site_id
_symmetry_equiv_pos_as_xyz
1 +x,+y,+z
2 -x+1/2,+y+1/2,+z
3 +x,-y+1/2,+z+1/2
4 -x+1/2,-y,+z+1/2
5 -x,-y,-z
6 +x+1/2,-y+1/2,-z
7 -x,+y+1/2,-z+1/2
8 +x+1/2,+y,-z+1/2

loop_
_atom_site_type_symbol
_atom_site_label
_atom_site_fract_x
_atom_site_fract_y
_atom_site_fract_z
_atom_site_U_iso_or_equiv
_atom_site_thermal_displace_type
_atom_site_occupancy
_atom_site_symmetry_multiplicity
Sr Sr1 0.60125(9) 0.46444(17) 0.2136(2) 0.0206(3) Uiso 1.0 8
Cl Cl1 0.4370(3) 0.2794(4) 0.4905(4) 0.0254(3) Uiso 1.0 8
Cl Cl2 0.1592(2) 0.3965(4) 0.6866(4) 0.0275(3) Uiso 1.0 8
O O1 0.1833(5) 0.2549(6) 0.7237(14) 0.0271(14) Uiso 1.0 8
O O2 0.2200(4) 0.4878(11) 0.7587(12) 0.0335(14) Uiso 1.0 8
O O3 0.1636(7) 0.4175(13) 0.5363(6) 0.0364(14) Uiso 1.0 8
O O4 0.0665(4) 0.4250(10) 0.7362(11) 0.0225(14) Uiso 1.0 8
O O5 0.3759(6) 0.2145(7) 0.3888(11) 0.0356(14) Uiso 1.0 8
O O6 0.3829(6) 0.3692(11) 0.5799(10) 0.0361(14) Uiso 1.0 8
O O7 0.4728(6) 0.1764(11) 0.5835(12) 0.0315(14) Uiso 1.0 8
O O8 0.5132(6) 0.3514(12) 0.4267(12) 0.0305(14) Uiso 1.0 8

loop_
_atom_type_symbol
_atom_type_number_in_cell
_atom_type_scat_Cromer_Mann_a1
_atom_type_scat_Cromer_Mann_a2
_atom_type_scat_Cromer_Mann_a3
_atom_type_scat_Cromer_Mann_a4
_atom_type_scat_Cromer_Mann_b1
_atom_type_scat_Cromer_Mann_b2
_atom_type_scat_Cromer_Mann_b3
_atom_type_scat_Cromer_Mann_b4
_atom_type_scat_Cromer_Mann_c
_atom_type_scat_dispersion_real
_atom_type_scat_dispersion_imag
_atom_type_scat_source
Sr 8.0 17.5663 1.55640 9.81840 14.0988 5.42200 0.16640 2.66940 132.376 2.50640 0.000 0.000 International_Tables_Vol_C
Cl 16.0 11.4604 0.01040 7.19640 1.16620 6.25560 18.5194 1.64550 47.7784 -9.5574 0.000 0.000 International_Tables_Vol_C
O 64.0 3.04850 13.2771 2.28680 5.70110 1.54630 0.32390 0.86700 32.9089 0.25080 0.000 0.000 International_Tables_Vol_C

loop_
_geom_angle_atom_site_label_1
_geom_angle_atom_site_label_2
_geom_angle_atom_site_label_3
_geom_angle_site_symmetry_1
_geom_angle_site_symmetry_3
_geom_angle
_geom_angle_publ_flag
O1 Sr1 O2 6_556 5_666 71.2(3) n
O1 Sr1 O3 6_556 8_555 84.3(4) n
O1 Sr1 O4 6_556 4_564 138.9(3) n
O1 Sr1 O5 6_556 7_655 144.9(3) n
O1 Sr1 O6 6_556 5_666 109.2(4) n
O1 Sr1 O7 6_556 3_554 88.9(4) n
O1 Sr1 O8 6_556 1_555 71.3(4) n
O2 Sr1 O3 5_666 8_555 77.6(3) n
O2 Sr1 O4 5_666 4_564 143.6(3) n
O2 Sr1 O5 5_666 7_655 75.5(3) n
O2 Sr1 O6 5_666 5_666 73.8(3) n
O2 Sr1 O7 5_666 3_554 146.3(3) n
O2 Sr1 O8 5_666 1_555 118.0(4) n
O3 Sr1 O4 8_555 4_564 117.7(3) n
O3 Sr1 O5 8_555 7_655 77.9(3) n
O3 Sr1 O6 8_555 5_666 141.9(4) n
O3 Sr1 O7 8_555 3_554 73.4(3) n
O3 Sr1 O8 8_555 1_555 142.8(4) n
O4 Sr1 O5 4_564 7_655 76.1(3) n
O4 Sr1 O6 4_564 5_666 75.8(3) n
O4 Sr1 O7 4_564 3_554 67.6(3) n
O4 Sr1 O8 4_564 1_555 71.2(4) n
O5 Sr1 O6 7_655 5_666 70.9(4) n
O5 Sr1 O7 7_655 3_554 114.04(3) n
O5 Sr1 O8 7_655 1_555 136.8(4) n
O6 Sr1 O7 5_666 3_554 139.7(3) n
O6 Sr1 O8 5_666 1_555 74.3(4) n
O7 Sr1 O8 3_554 1_555 78.3(4) n
O5 Cl1 O6 1_555 1_555 109.7(5) n
O5 Cl1 O7 1_555 1_555 108.0(7) n
O5 Cl1 O8 1_555 1_555 113.5(7) n
O6 Cl1 O7 1_555 1_555 105.4(7) n
O6 Cl1 O8 1_555 1_555 110.3(7) n
O7 Cl1 O8 1_555 1_555 109.7(7) n
O1 Cl2 O2 1_555 1_555 110.0(7) n
O1 Cl2 O3 1_555 1_555 111.1(7) n
O1 Cl2 O4 1_555 1_555 108.8(6) n
O2 Cl2 O3 1_555 1_555 110.7(8) n
O2 Cl2 O4 1_555 1_555 106.4(6) n
O3 Cl2 O4 1_555 1_555 109.6(6) n
Sr1 O1 Cl2 6_456 1_555 139.0(5) n
Sr1 O2 Cl2 5_666 1_555 139.4(5) n
Sr1 O3 Cl2 8_455 1_555 157.0(6) n
Sr1 O4 Cl2 4_565 1_555 153.3(6) n
Sr1 O5 Cl1 7_645 1_555 125.1(4) n
Sr1 O6 Cl1 5_666 1_555 142.2(5) n
Sr1 O7 Cl1 3_555 1_555 156.2(7) n
Sr1 O8 Cl1 1_555 1_555 153.9(7) n

loop_
_geom_bond_atom_site_label_1
_geom_bond_atom_site_label_2
_geom_bond_site_symmetry_2
_geom_bond_distance
_geom_bond_publ_flag
Sr1 Cl1 1_555 3.931(4) n
Sr1 Cl1 3_554 3.937(4) n
Sr1 Cl1 5_666 3.779(4) n
Sr1 Cl1 7_655 3.669(4) n
Sr1 Cl2 4_564 3.945(3) n
Sr1 Cl2 5_666 3.778(3) n
Sr1 Cl2 6_556 3.746(4) n
Sr1 Cl2 8_555 3.898(4) n
Sr1 O1 6_556 2.512(5) y
Sr1 O2 5_666 2.591(5) y
Sr1 O3 8_555 2.546(5) y
Sr1 O4 4_564 2.622(5) y
Sr1 O5 7_655 2.650(5) y
Sr1 O6 5_666 2.540(5) y
Sr1 O7 3_554 2.590(5) y
Sr1 O8 1_555 2.604(8) y
Cl1 Sr1 1_555 3.931(4) n
Cl1 Sr1 3_555 3.937(4) n
Cl1 Sr1 5_666 3.779(4) n
Cl1 Sr1 7_645 3.669(4) n
Cl1 O5 1_555 1.436(5) y
Cl1 O6 1_555 1.436(5) y
Cl1 O7 1_555 1.426(5) y
Cl1 O8 1_555 1.423(5) y
Cl2 Sr1 4_565 3.945(3) n
Cl2 Sr1 5_666 3.778(3) n
Cl2 Sr1 6_456 3.746(4) n
Cl2 Sr1 8_455 3.898(4) n
Cl2 O1 1_555 1.469(5) y
Cl2 O2 1_555 1.414(5) y
Cl2 O3 1_555 1.425(5) y
Cl2 O4 1_555 1.422(5) y
O1 Sr1 6_456 2.512(5) n
O1 Cl2 1_555 1.469(5) n
O2 Sr1 5_666 2.591(5) n
O2 Cl2 1_555 1.414(5) n
O3 Sr1 8_455 2.546(5) n
O3 Cl2 1_555 1.425(5) n
O4 Sr1 4_565 2.622(5) n
O4 Cl2 1_555 1.422(5) n
O5 Sr1 7_645 2.650(5) n
O5 Cl1 1_555 1.436(5) n
O6 Sr1 5_666 2.540(5) n
O6 Cl1 1_555 1.436(5) n
O7 Sr1 3_555 2.590(5) n
O7 Cl1 1_555 1.426(5) n
O8 Sr1 1_555 2.604(8) n
O8 Cl1 1_555 1.423(5) n
